data_1560423
loop_
_publ_author_name
'Wang, Xin-Fang'
'Zhou, Sheng-Bin'
'Du, Ceng-Ceng'
'Wang, Duo-Zhi'
'Jia, Dianzeng'

_publ_section_title
;
 Seven new Zn(II)/Cd(II) coordination polymers with 2-(hydroxymethyl)-1 H
 -benzo[ d ]imidazole-5-carboxylic acid: Synthesis, structures and
 properties
;
_journal_name_full 'Journal of Solid State Chemistry'
_journal_page_first 72
_journal_page_last 85
_journal_paper_doi 10.1016/j.jssc.2017.04.039
_journal_volume 252
_journal_year 2017
_chemical_formula_sum 'C18 H18 F6 N4 O8 Si Zn2'
_chemical_formula_weight 691.19
_space_group_crystal_system monoclinic
_space_group_IT_number 14
_space_group_name_Hall '-P 2ybc'
_space_group_name_H-M_alt 'P 1 21/c 1'
_atom_sites_solution_hydrogens mixed
_cell_angle_alpha 90
_cell_angle_beta 94.952(2)
_cell_angle_gamma 90
_cell_formula_units_Z 2
_cell_length_a 13.1872(9)
_cell_length_b 10.2472(7)
_cell_length_c 8.0440(5)
_cell_measurement_reflns_used 1600
_cell_measurement_temperature 273(2)
_cell_measurement_theta_max 24.23
_cell_measurement_theta_min 2.52
_cell_volume 1082.94(12)
_computing_structure_refinement 'SHELXL-2014/7 (Sheldrick, 2014)'
_diffrn_ambient_temperature 273(2)
_diffrn_measured_fraction_theta_full 0.999
_diffrn_measured_fraction_theta_max 0.999
_diffrn_measurement_device_type CCD
_diffrn_measurement_method '\w scans'
_diffrn_radiation_type MoK\a
_diffrn_radiation_wavelength 0.71073
_diffrn_reflns_av_R_equivalents 0.0397
_diffrn_reflns_av_unetI/netI 0.0370
_diffrn_reflns_Laue_measured_fraction_full 0.999
_diffrn_reflns_Laue_measured_fraction_max 0.999
_diffrn_reflns_limit_h_max 15
_diffrn_reflns_limit_h_min -15
_diffrn_reflns_limit_k_max 11
_diffrn_reflns_limit_k_min -12
_diffrn_reflns_limit_l_max 8
_diffrn_reflns_limit_l_min -9
_diffrn_reflns_number 6938
_diffrn_reflns_point_group_measured_fraction_full 0.999
_diffrn_reflns_point_group_measured_fraction_max 0.999
_diffrn_reflns_theta_full 25.242
_diffrn_reflns_theta_max 25.306
_diffrn_reflns_theta_min 1.550
_exptl_absorpt_coefficient_mu 2.382
_exptl_absorpt_correction_type multi-scan
_exptl_absorpt_process_details sadabs
_exptl_crystal_colour colorless
_exptl_crystal_density_diffrn 2.120
_exptl_crystal_description Block
_exptl_crystal_F_000 692
_exptl_crystal_size_max 0.220
_exptl_crystal_size_mid 0.200
_exptl_crystal_size_min 0.180
_exptl_transmission_factor_max 0.864
_exptl_transmission_factor_min 0.864
_refine_diff_density_max 0.340
_refine_diff_density_min -0.468
_refine_diff_density_rms 0.083
_refine_ls_extinction_coef .
_refine_ls_extinction_method none
_refine_ls_goodness_of_fit_ref 1.039
_refine_ls_hydrogen_treatment mixed
_refine_ls_matrix_type full
_refine_ls_number_parameters 187
_refine_ls_number_reflns 1972
_refine_ls_number_restraints 4
_refine_ls_restrained_S_all 1.039
_refine_ls_R_factor_all 0.0405
_refine_ls_R_factor_gt 0.0313
_refine_ls_shift/su_max 0.000
_refine_ls_shift/su_mean 0.000
_refine_ls_structure_factor_coef Fsqd
_refine_ls_weighting_details 'w=1/[\s^2^(Fo^2^)+(0.0415P)^2^+0.2508P] where P=(Fo^2^+2Fc^2^)/3'
_refine_ls_weighting_scheme calc
_refine_ls_wR_factor_gt 0.0755
_refine_ls_wR_factor_ref 0.0819
_reflns_Friedel_coverage 0.000
_reflns_Friedel_fraction_full .
_reflns_Friedel_fraction_max .
_reflns_number_gt 1646
_reflns_number_total 1972
_reflns_threshold_expression 'I > 2\s(I)'
_cod_data_source_file JSSC-2017-252-72.cif
_cod_data_source_block 2
_cod_original_sg_symbol_H-M 'P 21/c'
_cod_database_code 1560423
_shelx_space_group_comment
;
The symmetry employed for this shelxl refinement is uniquely defined
by the following loop, which should always be used as a source of
symmetry information in preference to the above space-group names.
They are only intended as comments.
;
_shelx_estimated_absorpt_t_min 0.622
_shelx_estimated_absorpt_t_max 0.674

loop_
_space_group_symop_operation_xyz
'x, y, z'
'-x, y+1/2, -z+1/2'
'-x, -y, -z'
'x, -y-1/2, z-1/2'

loop_
_atom_site_label
_atom_site_type_symbol
_atom_site_fract_x
_atom_site_fract_y
_atom_site_fract_z
_atom_site_U_iso_or_equiv
_atom_site_adp_type
_atom_site_occupancy
_atom_site_site_symmetry_order
_atom_site_calc_flag
_atom_site_refinement_flags_posn
_atom_site_refinement_flags_adp
_atom_site_refinement_flags_occupancy
_atom_site_disorder_assembly
_atom_site_disorder_group
C1 C 0.3797(2) 0.2549(3) 0.5165(3) 0.0211(7) Uani 1 1 d . . . . .
C2 C 0.4846(2) 0.2351(3) 0.6008(3) 0.0193(6) Uani 1 1 d . . . . .
C3 C 0.5496(2) 0.3413(3) 0.6270(3) 0.0188(6) Uani 1 1 d . . . . .
H3 H 0.5305 0.4241 0.5888 0.023 Uiso 1 1 calc R U . . .
C4 C 0.6437(2) 0.3192(3) 0.7121(3) 0.0183(6) Uani 1 1 d . . . . .
C5 C 0.6735(2) 0.1938(3) 0.7636(3) 0.0195(6) Uani 1 1 d . . . . .
C6 C 0.6108(2) 0.0856(3) 0.7326(4) 0.0253(7) Uani 1 1 d . . . . .
H6 H 0.6320 0.0019 0.7638 0.030 Uiso 1 1 calc R U . . .
C7 C 0.5159(2) 0.1091(3) 0.6535(4) 0.0227(7) Uani 1 1 d . . . . .
H7 H 0.4710 0.0396 0.6342 0.027 Uiso 1 1 calc R U . . .
C8 C 0.2069(2) 0.6646(3) 0.1541(3) 0.0204(6) Uani 1 1 d . . . . .
C9 C 0.1122(2) 0.6069(3) 0.0706(4) 0.0263(7) Uani 1 1 d . . . . .
H9A H 0.0531 0.6446 0.1163 0.032 Uiso 1 1 calc R U . . .
H9B H 0.1080 0.6254 -0.0480 0.032 Uiso 1 1 calc R U . . .
F1 F 0.12595(13) -0.00129(19) -0.0245(2) 0.0367(5) Uani 1 1 d . . . . .
F2 F 0.02412(14) -0.0728(2) 0.1874(2) 0.0373(5) Uani 1 1 d . . . . .
F3 F 0.01105(15) 0.1469(2) 0.0916(3) 0.0443(6) Uani 1 1 d . . . . .
N1 N 0.27889(18) 0.5927(2) 0.2339(3) 0.0198(6) Uani 1 1 d . . . . .
N2 N 0.23130(17) 0.7922(2) 0.1527(3) 0.0223(6) Uani 1 1 d . . . . .
H2 H 0.1942 0.8539 0.1078 0.027 Uiso 1 1 calc R U . . .
O1 O 0.36484(15) 0.3552(2) 0.4287(3) 0.0263(5) Uani 1 1 d . . . . .
O2 O 0.11428(16) 0.4688(2) 0.0976(3) 0.0274(5) Uani 1 1 d D . . . .
H1O H 0.071(2) 0.448(3) 0.161(4) 0.033 Uiso 1 1 d D U . . .
O3 O 0.17357(19) 0.2398(3) 0.2823(3) 0.0454(7) Uani 1 1 d D . . . .
H2W H 0.121(2) 0.213(4) 0.228(5) 0.068 Uiso 1 1 d D U . . .
H1W H 0.196(3) 0.197(4) 0.365(4) 0.068 Uiso 1 1 d D U . . .
O4 O 0.31268(15) 0.3319(2) 0.0340(3) 0.0289(5) Uani 1 1 d . . . . .
Si1 Si 0.0000 0.0000 0.0000 0.0232(3) Uani 1 2 d S . P . .
Zn1 Zn 0.25579(2) 0.39925(3) 0.24627(4) 0.02395(15) Uani 1 1 d . . . . .

loop_
_atom_site_aniso_label
_atom_site_aniso_U_11
_atom_site_aniso_U_22
_atom_site_aniso_U_33
_atom_site_aniso_U_23
_atom_site_aniso_U_13
_atom_site_aniso_U_12
C1 0.0225(16) 0.0231(17) 0.0169(15) -0.0025(13) -0.0020(11) -0.0004(13)
C2 0.0189(15) 0.0212(16) 0.0172(15) -0.0004(12) -0.0016(11) -0.0012(12)
C3 0.0195(15) 0.0156(15) 0.0207(15) 0.0019(12) -0.0021(11) 0.0016(12)
C4 0.0180(15) 0.0192(16) 0.0177(15) -0.0018(12) 0.0004(11) -0.0008(12)
C5 0.0142(14) 0.0214(16) 0.0225(16) 0.0014(12) -0.0015(11) 0.0031(12)
C6 0.0268(17) 0.0178(16) 0.0306(18) 0.0040(13) -0.0016(13) 0.0033(13)
C7 0.0215(16) 0.0187(17) 0.0274(17) 0.0004(13) -0.0003(12) -0.0047(12)
C8 0.0165(15) 0.0238(17) 0.0203(15) 0.0018(13) -0.0015(11) 0.0040(12)
C9 0.0192(16) 0.0283(19) 0.0297(18) 0.0019(14) -0.0070(13) 0.0014(13)
F1 0.0235(10) 0.0484(13) 0.0370(11) 0.0067(9) -0.0035(8) 0.0100(9)
F2 0.0318(11) 0.0537(14) 0.0258(10) 0.0097(9) -0.0012(8) 0.0175(9)
F3 0.0450(13) 0.0350(12) 0.0504(13) -0.0144(10) -0.0113(10) 0.0083(10)
N1 0.0153(12) 0.0200(14) 0.0231(14) 0.0011(10) -0.0039(10) -0.0001(10)
N2 0.0169(12) 0.0198(14) 0.0290(14) 0.0055(11) -0.0052(10) 0.0066(11)
O1 0.0222(11) 0.0210(12) 0.0333(12) 0.0068(10) -0.0103(9) -0.0028(9)
O2 0.0189(12) 0.0281(13) 0.0344(14) -0.0005(10) -0.0018(9) -0.0022(10)
O3 0.0388(15) 0.0394(16) 0.0531(18) 0.0171(13) -0.0248(12) -0.0165(12)
O4 0.0210(11) 0.0319(14) 0.0324(12) -0.0088(10) -0.0062(9) 0.0109(10)
Si1 0.0199(6) 0.0266(7) 0.0218(6) -0.0011(5) -0.0061(5) 0.0074(5)
Zn1 0.0205(2) 0.0196(2) 0.0300(2) 0.00006(15) -0.00789(15) -0.00211(14)

loop_
_atom_type_symbol
_atom_type_description
_atom_type_scat_dispersion_real
_atom_type_scat_dispersion_imag
_atom_type_scat_source
C C 0.0033 0.0016 'International Tables Vol C Tables 4.2.6.8 and 6.1.1.4'
H H 0.0000 0.0000 'International Tables Vol C Tables 4.2.6.8 and 6.1.1.4'
N N 0.0061 0.0033 'International Tables Vol C Tables 4.2.6.8 and 6.1.1.4'
O O 0.0106 0.0060 'International Tables Vol C Tables 4.2.6.8 and 6.1.1.4'
Zn Zn 0.2839 1.4301 'International Tables Vol C Tables 4.2.6.8 and 6.1.1.4'
Si Si 0.0817 0.0704 'International Tables Vol C Tables 4.2.6.8 and 6.1.1.4'
F F 0.0171 0.0103 'International Tables Vol C Tables 4.2.6.8 and 6.1.1.4'

loop_
_geom_angle_atom_site_label_1
_geom_angle_atom_site_label_2
_geom_angle_atom_site_label_3
_geom_angle
_geom_angle_site_symmetry_1
_geom_angle_site_symmetry_3
O1 C1 O4 124.1(3) . 4_566
O1 C1 C2 117.3(3) . .
O4 C1 C2 118.5(3) 4_566 .
C3 C2 C7 120.7(3) . .
C3 C2 C1 119.6(3) . .
C7 C2 C1 119.7(3) . .
C4 C3 C2 117.5(3) . .
C3 C4 C5 121.0(3) . .
C3 C4 N1 130.2(3) . 3_666
C5 C4 N1 108.8(2) . 3_666
N2 C5 C6 132.1(3) 3_666 .
N2 C5 C4 105.7(3) 3_666 .
C6 C5 C4 122.2(3) . .
C7 C6 C5 116.5(3) . .
C6 C7 C2 122.0(3) . .
N1 C8 N2 112.5(2) . .
N1 C8 C9 122.5(3) . .
N2 C8 C9 125.0(2) . .
O2 C9 C8 108.7(2) . .
C8 N1 C4 105.3(2) . 3_666
C8 N1 Zn1 117.9(2) . .
C4 N1 Zn1 136.79(19) 3_666 .
C8 N2 C5 107.8(2) . 3_666
C1 O1 Zn1 131.39(19) . .
C9 O2 Zn1 113.51(16) . .
C1 O4 Zn1 129.65(19) 4_565 .
F3 Si1 F3 180.0 3 .
F3 Si1 F2 89.90(10) 3 .
F3 Si1 F2 90.10(10) . .
F3 Si1 F2 90.10(10) 3 3
F3 Si1 F2 89.90(10) . 3
F2 Si1 F2 180.0 . 3
F3 Si1 F1 89.48(10) 3 .
F3 Si1 F1 90.53(10) . .
F2 Si1 F1 89.38(9) . .
F2 Si1 F1 90.62(9) 3 .
F3 Si1 F1 90.53(10) 3 3
F3 Si1 F1 89.47(10) . 3
F2 Si1 F1 90.62(9) . 3
F2 Si1 F1 89.38(9) 3 3
F1 Si1 F1 180.0 . 3
O3 Zn1 N1 154.33(11) . .
O3 Zn1 O1 94.22(9) . .
N1 Zn1 O1 98.93(9) . .
O3 Zn1 O4 95.05(11) . .
N1 Zn1 O4 102.93(10) . .
O1 Zn1 O4 104.03(9) . .
O3 Zn1 O2 84.27(9) . .
N1 Zn1 O2 77.46(8) . .
O1 Zn1 O2 165.38(9) . .
O4 Zn1 O2 90.59(8) . .

loop_
_geom_bond_atom_site_label_1
_geom_bond_atom_site_label_2
_geom_bond_distance
_geom_bond_site_symmetry_2
C1 O1 1.253(3) .
C1 O4 1.270(4) 4_566
C1 C2 1.501(4) .
C2 C3 1.390(4) .
C2 C7 1.410(4) .
C3 C4 1.383(4) .
C4 C5 1.395(4) .
C4 N1 1.404(4) 3_666
C5 N2 1.380(3) 3_666
C5 C6 1.392(4) .
C6 C7 1.375(4) .
C8 N1 1.323(4) .
C8 N2 1.347(4) .
C8 C9 1.488(4) .
C9 O2 1.431(4) .
F1 Si1 1.6893(18) .
F2 Si1 1.6873(17) .
F3 Si1 1.6770(19) .
N1 C4 1.404(4) 3_666
N1 Zn1 2.009(2) .
N2 C5 1.380(3) 3_666
O1 Zn1 2.0149(19) .
O2 Zn1 2.244(2) .
O3 Zn1 1.996(2) .
O4 C1 1.270(4) 4_565
O4 Zn1 2.044(2) .
Si1 F3 1.6770(19) 3
Si1 F2 1.6873(17) 3
Si1 F1 1.6893(18) 3

loop_
_geom_hbond_atom_site_label_D
_geom_hbond_atom_site_label_H
_geom_hbond_atom_site_label_A
_geom_hbond_distance_DH
_geom_hbond_distance_HA
_geom_hbond_distance_DA
_geom_hbond_angle_DHA
_geom_hbond_site_symmetry_A
O3 H1W O4 0.829(19) 1.99(3) 2.713(3) 146(4) 4_566
O3 H2W F3 0.837(19) 1.86(2) 2.699(3) 174(4) .
O2 H1O F2 0.824(18) 1.837(19) 2.655(3) 172(4) 2
O2 H1O F1 0.824(18) 2.63(3) 3.049(3) 113(3) 4_566
N2 H2 F2 0.86 2.50 3.097(3) 127.1 1_565
N2 H2 F1 0.86 1.99 2.846(3) 170.2 1_565
C9 H9B F2 0.97 2.37 3.218(3) 145.1 4_565
C9 H9A F3 0.97 2.57 3.310(4) 133.6 2
C3 H3 O1 0.93 2.66 3.352(4) 131.8 3_666

loop_
_geom_torsion_atom_site_label_1
_geom_torsion_atom_site_label_2
_geom_torsion_atom_site_label_3
_geom_torsion_atom_site_label_4
_geom_torsion
_geom_torsion_site_symmetry_1
_geom_torsion_site_symmetry_2
_geom_torsion_site_symmetry_3
_geom_torsion_site_symmetry_4
O1 C1 C2 C3 21.3(4) . . . .
O4 C1 C2 C3 -160.8(3) 4_566 . . .
O1 C1 C2 C7 -159.1(3) . . . .
O4 C1 C2 C7 18.8(4) 4_566 . . .
C7 C2 C3 C4 -2.5(4) . . . .
C1 C2 C3 C4 177.0(3) . . . .
C2 C3 C4 C5 2.5(4) . . . .
C2 C3 C4 N1 -175.2(3) . . . 3_666
C3 C4 C5 N2 -178.4(3) . . . 3_666
N1 C4 C5 N2 -0.3(3) 3_666 . . 3_666
C3 C4 C5 C6 -0.1(5) . . . .
N1 C4 C5 C6 178.0(3) 3_666 . . .
N2 C5 C6 C7 175.5(3) 3_666 . . .
C4 C5 C6 C7 -2.3(5) . . . .
C5 C6 C7 C2 2.2(5) . . . .
C3 C2 C7 C6 0.1(5) . . . .
C1 C2 C7 C6 -179.4(3) . . . .
N1 C8 C9 O2 1.7(4) . . . .
N2 C8 C9 O2 179.1(3) . . . .
N2 C8 N1 C4 -0.3(3) . . . 3_666
C9 C8 N1 C4 177.4(3) . . . 3_666
N2 C8 N1 Zn1 -179.41(19) . . . .
C9 C8 N1 Zn1 -1.7(4) . . . .
N1 C8 N2 C5 0.5(3) . . . 3_666
C9 C8 N2 C5 -177.2(3) . . . 3_666
O4 C1 O1 Zn1 -17.4(5) 4_566 . . .
C2 C1 O1 Zn1 160.4(2) . . . .
C8 C9 O2 Zn1 -0.9(3) . . . .
